data_7110239
loop_
_publ_author_name
'James E. Wheatley'
'C. Andre Ohlin'
'Adrian B. Chaplin'

_publ_section_title
;
 Solvent promoted reversible cyclometalation in a tethered NHC iridium
 complex
;
_journal_name_full Chem.Commun.
_journal_page_first 685
_journal_paper_doi 10.1039/c3cc48015a
_journal_volume 50
_journal_year 2014
_chemical_formula_moiety 'C21 H29 Ir N3, C32 H12 B F24'
_chemical_formula_sum 'C53 H41 B F24 Ir N3'
_chemical_formula_weight 1378.90
_chemical_melting_point ?
_space_group_crystal_system triclinic
_space_group_IT_number 2
_space_group_name_Hall '-P 1'
_space_group_name_H-M_alt 'P -1'
_symmetry_space_group_name_Hall '-P 1'
_symmetry_space_group_name_H-M 'P -1'
_atom_sites_solution_hydrogens geom
_atom_sites_solution_primary direct
_atom_sites_solution_secondary difmap
_audit_creation_date 2013-09-27
_audit_creation_method
;
  Olex2 1.2
  (compiled 2013.04.25 svn.r2679, GUI svn.r4466)
;
_cell_angle_alpha 102.455(2)
_cell_angle_beta 108.834(2)
_cell_angle_gamma 99.854(2)
_cell_formula_units_Z 2
_cell_length_a 12.1985(3)
_cell_length_b 14.5752(4)
_cell_length_c 16.9130(4)
_cell_measurement_reflns_used 14293
_cell_measurement_temperature 150(2)
_cell_measurement_theta_max 30.4711
_cell_measurement_theta_min 2.8397
_cell_volume 2683.11(13)
_computing_cell_refinement
;
CrysAlisPro, Agilent Technologies,
Version 1.171.36.20 (release 27-06-2012 CrysAlis171 .NET)
(compiled Jul 11 2012,15:38:31)
;
_computing_data_collection
;
CrysAlisPro, Agilent Technologies,
Version 1.171.36.20 (release 27-06-2012 CrysAlis171 .NET)
(compiled Jul 11 2012,15:38:31)
;
_computing_data_reduction
;
CrysAlisPro, Agilent Technologies,
Version 1.171.36.20 (release 27-06-2012 CrysAlis171 .NET)
(compiled Jul 11 2012,15:38:31)
;
_computing_molecular_graphics
;
Ortep-3 for Windows: L. J. Farrugia, J. Appl. Cryst (1997), 30, 565.
;
_computing_publication_material
;
O. V. Dolomanov, L. J. Bourhis, R. J. Gildea, J. A. K. Howard and H. Puschmann,
OLEX2: a complete structure solution, refinement and analysis program.
J. Appl. Cryst. (2009). 42, 339-341.
;
_computing_structure_refinement
;
SHELX, G.M. Sheldrick, Acta Cryst.
(2008). A64, 112-122
;
_computing_structure_solution
;
SHELXS, G. M. Sheldrick, Acta Cryst.
(2008). A64, 112-122
;
_diffrn_ambient_temperature 150(2)
_diffrn_detector_area_resol_mean 10.2833
_diffrn_measured_fraction_theta_full 0.998
_diffrn_measured_fraction_theta_max 0.998
_diffrn_measurement_details
;
  1 omega   50.00   84.00   1.0000    6.0400
omega____ theta____ kappa____ phi______ frames
    -       13.7933  178.0000  120.0000 34

  2 omega   36.00   62.00   1.0000    6.0400
omega____ theta____ kappa____ phi______ frames
    -       13.7933  178.0000 -120.0000 26

  3 omega  -96.00  -70.00   1.0000    6.0400
omega____ theta____ kappa____ phi______ frames
    -      -14.7308  178.0000 -180.0000 26

  4 omega  -71.00   10.00   1.0000    6.0400
omega____ theta____ kappa____ phi______ frames
    -      -14.7308  -38.0000 -120.0000 81

  5 omega  -25.00   27.00   1.0000    6.0400
omega____ theta____ kappa____ phi______ frames
    -      -14.7308  -99.0000  -30.0000 52

  6 omega  -81.00   12.00   1.0000    6.0400
omega____ theta____ kappa____ phi______ frames
    -      -14.7308  -38.0000   30.0000 93

  7 omega  -24.00   47.00   1.0000    6.0400
omega____ theta____ kappa____ phi______ frames
    -      -14.7308   57.0000 -150.0000 71

  8 omega  -26.00   11.00   1.0000    6.0400
omega____ theta____ kappa____ phi______ frames
    -      -14.7308  -57.0000   90.0000 37
;
_diffrn_measurement_device_type 'Oxford Diffraction: Xcalibur, Ruby, Gemini'
_diffrn_measurement_method '\w scans'
_diffrn_orient_matrix_UB_11 0.0324501000
_diffrn_orient_matrix_UB_12 0.0320027000
_diffrn_orient_matrix_UB_13 0.0427218000
_diffrn_orient_matrix_UB_21 0.0193073000
_diffrn_orient_matrix_UB_22 -0.0389481000
_diffrn_orient_matrix_UB_23 0.0141642000
_diffrn_orient_matrix_UB_31 0.0512196000
_diffrn_orient_matrix_UB_32 0.0111137000
_diffrn_orient_matrix_UB_33 -0.0108929000
_diffrn_radiation_monochromator graphite
_diffrn_radiation_type 'Mo K\a'
_diffrn_radiation_wavelength 0.7107
_diffrn_reflns_av_R_equivalents 0.0314
_diffrn_reflns_av_unetI/netI 0.0431
_diffrn_reflns_Laue_measured_fraction_full 0.998
_diffrn_reflns_Laue_measured_fraction_max 0.998
_diffrn_reflns_limit_h_max 14
_diffrn_reflns_limit_h_min -15
_diffrn_reflns_limit_k_max 18
_diffrn_reflns_limit_k_min -18
_diffrn_reflns_limit_l_max 19
_diffrn_reflns_limit_l_min -21
_diffrn_reflns_number 26951
_diffrn_reflns_point_group_measured_fraction_full 0.998
_diffrn_reflns_point_group_measured_fraction_max 0.998
_diffrn_reflns_theta_full 26.372
_diffrn_reflns_theta_max 26.372
_diffrn_reflns_theta_min 2.965
_diffrn_source 'Enhance (Mo) X-ray Source'
_exptl_absorpt_coefficient_mu 2.612
_exptl_absorpt_correction_T_max 0.732
_exptl_absorpt_correction_T_min 0.595
_exptl_absorpt_correction_type analytical
_exptl_absorpt_process_details
;
CrysAlisPro, Agilent Technologies,
Version 1.171.36.20 (release 27-06-2012 CrysAlis171 .NET)
(compiled Jul 11 2012,15:38:31)
Analytical numeric absorption correction using a multifaceted crystal
            model based on expressions derived by R.C. Clark & J.S. Reid.
(Clark, R. C. & Reid, J. S. (1995). Acta Cryst. A51, 887-897)
;
_exptl_crystal_colour orange
_exptl_crystal_colour_primary orange
_exptl_crystal_density_diffrn 1.707
_exptl_crystal_density_meas ?
_exptl_crystal_description block
_exptl_crystal_F_000 1356
_exptl_crystal_recrystallization_method 'Crystals grown from CH2Cl2/pentane at 293 K'
_exptl_crystal_size_max 0.3257
_exptl_crystal_size_mid 0.2276
_exptl_crystal_size_min 0.1797
_refine_diff_density_max 5.601
_refine_diff_density_min -1.075
_refine_diff_density_rms 0.113
_refine_ls_extinction_method none
_refine_ls_goodness_of_fit_ref 1.040
_refine_ls_hydrogen_treatment constr
_refine_ls_matrix_type full
_refine_ls_number_parameters 826
_refine_ls_number_reflns 10965
_refine_ls_number_restraints 451
_refine_ls_restrained_S_all 1.084
_refine_ls_R_factor_all 0.0508
_refine_ls_R_factor_gt 0.0443
_refine_ls_shift/su_max 0.001
_refine_ls_shift/su_mean 0.000
_refine_ls_structure_factor_coef Fsqd
_refine_ls_weighting_details 'w=1/[\s^2^(Fo^2^)+(0.0521P)^2^+7.3274P] where P=(Fo^2^+2Fc^2^)/3'
_refine_ls_weighting_scheme calc
_refine_ls_wR_factor_gt 0.1059
_refine_ls_wR_factor_ref 0.1107
_reflns_Friedel_coverage 0.000
_reflns_number_gt 9819
_reflns_number_total 10965
_reflns_threshold_expression 'I > 2\s(I)'
_cod_data_source_file c3cc48015a.txt
_cod_data_source_block 2
_cod_depositor_comments
;
The following automatic conversions were performed:

'_chemical_melting_point' value 'not measured' was changed to '?' -
the value is undefined or not given.

Automatic conversion script
Id: cif_fix_values 1891 2012-01-12 08:04:46Z andrius 

The following automatic conversions were performed:

'_exptl_crystal_density_meas' value 'not measured' was changed to '?'
- the value is perceived as not measured.

Automatic conversion script
Id: cif_fix_values 3008 2015-01-20 13:52:24Z robertas 
;
_cod_original_cell_volume 2683.10(13)
_cod_database_code 7110239
_shelxl_version_number 2013-4
_shelx_space_group_comment
;
The symmetry employed for this shelxl refinement is uniquely defined
by the following loop, which should always be used as a source of
symmetry information in preference to the above space-group names.
They are only intended as comments.
;
_olex2_refinement_description
;
1. Fixed Uiso
 At 1.2 times of:
  All C(H) groups, All C(H,H) groups
 At 1.5 times of:
  All C(H,H,H) groups
2. Restrained distances
 N1-C9 = N2-C9
 1.35 with sigma of 0.001
 C207-F1 \\sim C207-F2 \\sim C207-F3 \\sim C207-F101 \\sim C207-F102 \\sim
C207-F103
 with sigma of 0.01
 F1-F2 \\sim F2-F3 \\sim F3-F1 \\sim F101-F102 \\sim F102-F103 \\sim F103-F101
 with sigma of 0.01
 C203-F1 \\sim C203-F2 \\sim C203-F3 \\sim C203-F101 \\sim C203-F102 \\sim
C203-F103
 with sigma of 0.01
 C224-F16 \\sim C224-F17 \\sim C224-F18 \\sim C224-F116 \\sim C224-F117 \\sim
C224-F118
 with sigma of 0.01
 F16-F17 \\sim F17-F18 \\sim F18-F16 \\sim F116-F117 \\sim F117-F118 \\sim
F118-F116
 with sigma of 0.01
 C221-F16 \\sim C221-F17 \\sim C221-F18 \\sim C221-F116 \\sim C221-F117 \\sim
C221-F118
 with sigma of 0.01
 C232-F22 \\sim C232-F23 \\sim C232-F24 \\sim C232-F122 \\sim C232-F123 \\sim
C232-F124
 with sigma of 0.01
 F22-F23 \\sim F23-F24 \\sim F24-F22 \\sim F122-F123 \\sim F123-F124 \\sim
F124-F122
 with sigma of 0.01
 C229-F22 \\sim C229-F23 \\sim C229-F24 \\sim C229-F122 \\sim C229-F123 \\sim
C229-F124
 with sigma of 0.01
3. Restrained planarity
 N1, N2, C9, C10, C11
 with sigma of 0.001
4. Uiso/Uaniso restraints and constraints
F1 \\sim F2 \\sim F3 \\sim F4 \\sim F5 \\sim F6 \\sim F7 \\sim F8 \\sim F9
\\sim F10 \\sim F11 \\sim F12 \\sim F13 \\sim F14 \\sim F15 \\sim F16 \\sim F17
\\sim F18 \\sim F19 \\sim F20 \\sim F21 \\sim F22 \\sim F23 \\sim F24 \\sim
F101 \\sim F102 \\sim F103 \\sim F116 \\sim F117 \\sim F118 \\sim F122 \\sim
F123 \\sim F124: within 1.7A with sigma of 0.01 and sigma for terminal atoms of
0.02
Uanis(F1) \\sim Ueq, Uanis(F2) \\sim Ueq, Uanis(F3) \\sim Ueq, Uanis(F4) \\sim
Ueq, Uanis(F5) \\sim Ueq, Uanis(F6) \\sim Ueq, Uanis(F7) \\sim Ueq, Uanis(F8)
\\sim Ueq, Uanis(F9) \\sim Ueq, Uanis(F10) \\sim Ueq, Uanis(F11) \\sim Ueq,
Uanis(F12) \\sim Ueq, Uanis(F13) \\sim Ueq, Uanis(F14) \\sim Ueq, Uanis(F15)
\\sim Ueq, Uanis(F16) \\sim Ueq, Uanis(F17) \\sim Ueq, Uanis(F18) \\sim Ueq,
Uanis(F19) \\sim Ueq, Uanis(F20) \\sim Ueq, Uanis(F21) \\sim Ueq, Uanis(F22)
\\sim Ueq, Uanis(F23) \\sim Ueq, Uanis(F24) \\sim Ueq, Uanis(F101) \\sim Ueq,
Uanis(F102) \\sim Ueq, Uanis(F103) \\sim Ueq, Uanis(F116) \\sim Ueq,
Uanis(F117) \\sim Ueq, Uanis(F118) \\sim Ueq, Uanis(F122) \\sim Ueq,
Uanis(F123) \\sim Ueq, Uanis(F124) \\sim Ueq: with sigma of 0.01 and sigma for
terminal atoms of 0.02
Uanis(C9) \\sim Ueq: with sigma of 0.0001 and sigma for terminal atoms of 0.0002
5. Others
 Sof(F116)=Sof(F117)=Sof(F118)=1-FVAR(1)
 Sof(F16)=Sof(F17)=Sof(F18)=FVAR(1)
 Sof(F122)=Sof(F123)=Sof(F124)=1-FVAR(2)
 Sof(F22)=Sof(F23)=Sof(F24)=FVAR(2)
 Sof(F101)=Sof(F102)=Sof(F103)=1-FVAR(3)
 Sof(F1)=Sof(F2)=Sof(F3)=FVAR(3)
6.a Ternary CH refined with riding coordinates:
 C1(H1), C2(H2), C5(H5), C6(H6)
6.b Secondary CH2 refined with riding coordinates:
 C3(H3A,H3B), C4(H4A,H4B), C7(H7A,H7B), C8(H8A,H8B), C16(H16A,H16B)
6.c Aromatic/amide H refined with riding coordinates:
 C10(H10), C11(H11), C18(H18), C19(H19), C20(H20), C21(H21), C202(H202),
 C204(H204), C206(H206), C210(H210), C212(H212), C214(H214), C218(H218),
 C220(H220), C222(H222), C226(H226), C228(H228), C230(H230)
6.d Idealised Me refined as rotating group:
 C13(H13A,H13B,H13C), C14(H14A,H14B,H14C), C15(H15A,H15B,H15C)
;

loop_
_space_group_symop_operation_xyz
'x, y, z'
'-x, -y, -z'

loop_
_atom_site_label
_atom_site_type_symbol
_atom_site_fract_x
_atom_site_fract_y
_atom_site_fract_z
_atom_site_U_iso_or_equiv
_atom_site_adp_type
_atom_site_occupancy
_atom_site_site_symmetry_order
_atom_site_calc_flag
_atom_site_refinement_flags_posn
_atom_site_refinement_flags_adp
_atom_site_refinement_flags_occupancy
_atom_site_disorder_assembly
_atom_site_disorder_group
Ir1 Ir -0.00677(2) -0.27846(2) 0.17448(2) 0.03171(7) Uani 1 1 d . . . . .
N1 N -0.0385(3) -0.1843(3) 0.3286(3) 0.0340(9) Uani 1 1 d D . . . .
N2 N 0.1490(3) -0.1455(2) 0.3707(2) 0.0320(9) Uani 1 1 d D . . . .
N3 N -0.0943(4) -0.3787(3) 0.2214(3) 0.0377(10) Uani 1 1 d . . . . .
C1 C -0.0573(8) -0.3830(4) 0.0488(4) 0.064(2) Uani 1 1 d . . . . .
H1 H -0.0803 -0.4522 0.0489 0.077 Uiso 1 1 calc R U . . .
C2 C -0.1488(6) -0.3344(5) 0.0465(4) 0.0594(18) Uani 1 1 d . . . . .
H2 H -0.2253 -0.3748 0.0442 0.071 Uiso 1 1 calc R U . . .
C3 C -0.1626(7) -0.2565(5) 0.0002(4) 0.069(2) Uani 1 1 d . . . . .
H3A H -0.1353 -0.2717 -0.0491 0.083 Uiso 1 1 calc R U . . .
H3B H -0.2488 -0.2587 -0.0246 0.083 Uiso 1 1 calc R U . . .
C4 C -0.0954(6) -0.1565(5) 0.0564(4) 0.0561(16) Uani 1 1 d . . . . .
H4A H -0.1485 -0.1265 0.0812 0.067 Uiso 1 1 calc R U . . .
H4B H -0.0736 -0.1175 0.0199 0.067 Uiso 1 1 calc R U . . .
C5 C 0.0183(5) -0.1519(4) 0.1309(4) 0.0416(12) Uani 1 1 d . . . . .
H5 H 0.0511 -0.0890 0.1787 0.050 Uiso 1 1 calc R U . . .
C6 C 0.1045(5) -0.2008(5) 0.1216(4) 0.0468(13) Uani 1 1 d . . . . .
H6 H 0.1875 -0.1667 0.1647 0.056 Uiso 1 1 calc R U . . .
C7 C 0.1006(7) -0.2585(6) 0.0347(5) 0.069(2) Uani 1 1 d . . . . .
H7A H 0.0583 -0.2309 -0.0113 0.083 Uiso 1 1 calc R U . . .
H7B H 0.1836 -0.2521 0.0366 0.083 Uiso 1 1 calc R U . . .
C8 C 0.0399(9) -0.3620(6) 0.0116(5) 0.083(3) Uani 1 1 d . . . . .
H8A H 0.1008 -0.3972 0.0328 0.100 Uiso 1 1 calc R U . . .
H8B H 0.0032 -0.3882 -0.0528 0.100 Uiso 1 1 calc R U . . .
C9 C 0.0505(3) -0.1984(2) 0.3000(2) 0.0296(9) Uani 1 1 d D U . . .
C10 C 0.0012(5) -0.1249(3) 0.4142(3) 0.0473(14) Uani 1 1 d . . . . .
H10 H -0.0461 -0.1060 0.4465 0.057 Uiso 1 1 calc R U . . .
C11 C 0.1214(5) -0.1003(3) 0.4407(3) 0.0457(13) Uani 1 1 d . . . . .
H11 H 0.1768 -0.0600 0.4964 0.055 Uiso 1 1 calc R U . . .
C12 C 0.2769(4) -0.1379(4) 0.3786(4) 0.0367(11) Uani 1 1 d . . . . .
C13 C 0.2829(5) -0.2370(4) 0.3290(4) 0.0432(13) Uani 1 1 d . . . . .
H13A H 0.3649 -0.2333 0.3314 0.065 Uiso 1 1 calc R U . . .
H13B H 0.2279 -0.2547 0.2680 0.065 Uiso 1 1 calc R U . . .
H13C H 0.2596 -0.2863 0.3560 0.065 Uiso 1 1 calc R U . . .
C14 C 0.3164(5) -0.0565(4) 0.3422(4) 0.0464(13) Uani 1 1 d . . . . .
H14A H 0.2623 -0.0700 0.2815 0.070 Uiso 1 1 calc R U . . .
H14B H 0.3984 -0.0529 0.3447 0.070 Uiso 1 1 calc R U . . .
H14C H 0.3137 0.0056 0.3771 0.070 Uiso 1 1 calc R U . . .
C15 C 0.3573(5) -0.1163(4) 0.4734(4) 0.0525(15) Uani 1 1 d . . . . .
H15A H 0.4395 -0.1158 0.4776 0.079 Uiso 1 1 calc R U . . .
H15B H 0.3281 -0.1667 0.4974 0.079 Uiso 1 1 calc R U . . .
H15C H 0.3564 -0.0526 0.5066 0.079 Uiso 1 1 calc R U . . .
C16 C -0.1644(5) -0.2432(4) 0.2788(4) 0.0410(12) Uani 1 1 d . . . . .
H16A H -0.1964 -0.2295 0.2222 0.049 Uiso 1 1 calc R U . . .
H16B H -0.2154 -0.2272 0.3122 0.049 Uiso 1 1 calc R U . . .
C17 C -0.1641(5) -0.3490(4) 0.2642(3) 0.0411(12) Uani 1 1 d . . . . .
C18 C -0.2246(5) -0.4113(5) 0.2966(4) 0.0517(16) Uani 1 1 d . . . . .
H18 H -0.2755 -0.3901 0.3249 0.062 Uiso 1 1 calc R U . . .
C19 C -0.2106(7) -0.5041(5) 0.2875(4) 0.065(2) Uani 1 1 d . . . . .
H19 H -0.2525 -0.5478 0.3087 0.078 Uiso 1 1 calc R U . . .
C20 C -0.1365(7) -0.5328(5) 0.2479(4) 0.065(2) Uani 1 1 d . . . . .
H20 H -0.1237 -0.5959 0.2432 0.078 Uiso 1 1 calc R U . . .
C21 C -0.0801(6) -0.4696(4) 0.2146(4) 0.0475(14) Uani 1 1 d . . . . .
H21 H -0.0296 -0.4906 0.1860 0.057 Uiso 1 1 calc R U . . .
F1 F 0.2483(5) 0.5020(4) 0.2010(6) 0.0779(19) Uani 0.851(14) 1 d D U P A 1
F2 F 0.4193(7) 0.6019(5) 0.2699(4) 0.106(3) Uani 0.851(14) 1 d D U P A 1
F3 F 0.3305(7) 0.5770(5) 0.1334(4) 0.072(2) Uani 0.851(14) 1 d D U P A 1
F4 F 0.5007(4) 0.3401(3) -0.0401(2) 0.0693(11) Uani 1 1 d . U . . .
F5 F 0.6491(3) 0.4571(2) 0.0481(2) 0.0484(8) Uani 1 1 d . U . . .
F6 F 0.6544(4) 0.3117(3) 0.0464(3) 0.0719(12) Uani 1 1 d . U . . .
F7 F 0.6240(3) 0.4904(3) 0.5810(3) 0.0848(15) Uani 1 1 d . U . . .
F8 F 0.7309(5) 0.5877(3) 0.5414(3) 0.0925(15) Uani 1 1 d . U . . .
F9 F 0.8144(3) 0.5280(3) 0.6396(2) 0.0747(12) Uani 1 1 d . U . . .
F10 F 0.9316(3) 0.2048(3) 0.4102(3) 0.0604(10) Uani 1 1 d . U . . .
F11 F 0.9824(3) 0.3330(3) 0.3767(3) 0.0734(12) Uani 1 1 d . U . . .
F12 F 1.0330(3) 0.3353(4) 0.5107(3) 0.0867(15) Uani 1 1 d . U . . .
F13 F -0.0493(3) 0.0991(4) 0.2217(3) 0.0871(16) Uani 1 1 d . U . . .
F14 F 0.0016(3) 0.2289(3) 0.1894(3) 0.0818(14) Uani 1 1 d . U . . .
F15 F 0.0279(3) 0.0981(3) 0.1259(2) 0.0684(11) Uani 1 1 d . U . . .
F16 F 0.3871(7) 0.2803(5) 0.5668(3) 0.070(2) Uani 0.609(10) 1 d D U P B 1
F17 F 0.3533(9) 0.1303(5) 0.5320(4) 0.077(2) Uani 0.609(10) 1 d D U P B 1
F18 F 0.2126(5) 0.1950(8) 0.5290(4) 0.082(3) Uani 0.609(10) 1 d D U P B 1
F19 F 0.2037(3) -0.0627(4) -0.0187(3) 0.0911(15) Uani 1 1 d . U . . .
F20 F 0.3224(4) 0.0290(3) -0.0509(2) 0.0593(9) Uani 1 1 d . U . . .
F21 F 0.3403(5) -0.1128(3) -0.0549(2) 0.0907(16) Uani 1 1 d . U . . .
F22 F 0.6984(7) -0.0413(5) 0.3227(5) 0.082(3) Uani 0.618(10) 1 d D U P C 1
F23 F 0.5420(7) -0.1542(6) 0.2722(7) 0.102(3) Uani 0.618(10) 1 d D U P C 1
F24 F 0.6468(10) -0.1392(7) 0.1985(4) 0.095(3) Uani 0.618(10) 1 d D U P C 1
F101 F 0.393(3) 0.6100(12) 0.173(2) 0.074(7) Uani 0.149(14) 1 d D U P A 2
F102 F 0.2361(8) 0.5051(14) 0.154(2) 0.090(7) Uani 0.149(14) 1 d D U P A 2
F103 F 0.371(3) 0.567(2) 0.2799(7) 0.072(6) Uani 0.149(14) 1 d D U P A 2
F116 F 0.2535(12) 0.1176(5) 0.5156(5) 0.069(4) Uani 0.391(10) 1 d D U P B 2
F117 F 0.2512(11) 0.2621(8) 0.5433(5) 0.064(3) Uani 0.391(10) 1 d D U P B 2
F118 F 0.4142(5) 0.2264(11) 0.5638(4) 0.067(4) Uani 0.391(10) 1 d D U P B 2
F122 F 0.5633(11) -0.1796(4) 0.2185(9) 0.095(5) Uani 0.382(10) 1 d D U P C 2
F123 F 0.7157(8) -0.0700(10) 0.2465(11) 0.084(4) Uani 0.382(10) 1 d D U P C 2
F124 F 0.6307(14) -0.0681(10) 0.3353(4) 0.085(4) Uani 0.382(10) 1 d D U P C 2
C201 C 0.4725(3) 0.3123(3) 0.2161(3) 0.0202(8) Uani 1 1 d . . . . .
C202 C 0.4161(4) 0.3868(3) 0.2269(3) 0.0254(9) Uani 1 1 d . . . . .
H202 H 0.3779 0.3920 0.2680 0.030 Uiso 1 1 calc R U . . .
C203 C 0.4139(4) 0.4539(3) 0.1796(3) 0.0318(10) Uani 1 1 d D . . . .
C204 C 0.4686(5) 0.4498(3) 0.1197(3) 0.0334(10) Uani 1 1 d . . . . .
H204 H 0.4670 0.4958 0.0875 0.040 Uiso 1 1 calc R U . . .
C205 C 0.5259(4) 0.3768(3) 0.1078(3) 0.0285(10) Uani 1 1 d . . . . .
C206 C 0.5280(4) 0.3094(3) 0.1546(3) 0.0240(9) Uani 1 1 d . . . . .
H206 H 0.5678 0.2600 0.1449 0.029 Uiso 1 1 calc R U . . .
C207 C 0.3535(5) 0.5338(3) 0.1962(3) 0.0487(15) Uani 1 1 d D . . . .
C208 C 0.5831(5) 0.3703(4) 0.0412(4) 0.0409(12) Uani 1 1 d . . . . .
C209 C 0.6139(3) 0.2934(3) 0.3589(3) 0.0205(8) Uani 1 1 d . . . . .
C210 C 0.6194(4) 0.3717(3) 0.4264(3) 0.0234(9) Uani 1 1 d . . . . .
H210 H 0.5475 0.3897 0.4246 0.028 Uiso 1 1 calc R U . . .
C211 C 0.7255(4) 0.4238(3) 0.4955(3) 0.0286(10) Uani 1 1 d . . . . .
C212 C 0.8324(4) 0.4008(4) 0.5003(3) 0.0337(11) Uani 1 1 d . . . . .
H212 H 0.9050 0.4355 0.5482 0.040 Uiso 1 1 calc R U . . .
C213 C 0.8305(4) 0.3262(3) 0.4338(3) 0.0283(9) Uani 1 1 d . . . . .
C214 C 0.7239(4) 0.2739(3) 0.3643(3) 0.0234(9) Uani 1 1 d . . . . .
H214 H 0.7261 0.2235 0.3191 0.028 Uiso 1 1 calc R U . . .
C215 C 0.7234(5) 0.5059(4) 0.5647(4) 0.0472(14) Uani 1 1 d . . . . .
C216 C 0.9447(4) 0.3017(4) 0.4335(4) 0.0430(13) Uani 1 1 d . . . . .
C217 C 0.3740(4) 0.2198(3) 0.3095(3) 0.0213(8) Uani 1 1 d . . . . .
C218 C 0.2566(4) 0.1969(3) 0.2493(3) 0.0254(9) Uani 1 1 d . . . . .
H218 H 0.2439 0.1969 0.1909 0.031 Uiso 1 1 calc R U . . .
C219 C 0.1576(4) 0.1739(3) 0.2720(3) 0.0282(9) Uani 1 1 d . . . . .
C220 C 0.1717(4) 0.1749(3) 0.3564(3) 0.0268(9) Uani 1 1 d . . . . .
H220 H 0.1042 0.1597 0.3721 0.032 Uiso 1 1 calc R U . . .
C221 C 0.2873(4) 0.1988(3) 0.4176(3) 0.0235(9) Uani 1 1 d D . . . .
C222 C 0.3860(4) 0.2195(3) 0.3940(3) 0.0208(8) Uani 1 1 d . . . . .
H222 H 0.4642 0.2338 0.4372 0.025 Uiso 1 1 calc R U . . .
C223 C 0.0346(4) 0.1495(5) 0.2030(3) 0.0433(13) Uani 1 1 d . . . . .
C224 C 0.3061(3) 0.2014(3) 0.5094(3) 0.0333(10) Uani 1 1 d D . . . .
C225 C 0.4833(4) 0.1297(3) 0.2213(3) 0.0209(8) Uani 1 1 d . . . . .
C226 C 0.4100(4) 0.0910(3) 0.1325(3) 0.0228(8) Uani 1 1 d . . . . .
H226 H 0.3661 0.1303 0.1042 0.027 Uiso 1 1 calc R U . . .
C227 C 0.3992(4) -0.0025(3) 0.0846(3) 0.0283(9) Uani 1 1 d . . . . .
C228 C 0.4615(4) -0.0618(3) 0.1226(3) 0.0303(10) Uani 1 1 d . . . . .
H228 H 0.4546 -0.1257 0.0897 0.036 Uiso 1 1 calc R U . . .
C229 C 0.5346(4) -0.0259(3) 0.2102(3) 0.0294(10) Uani 1 1 d D . . . .
C230 C 0.5432(4) 0.0668(3) 0.2586(3) 0.0253(9) Uani 1 1 d . . . . .
H230 H 0.5915 0.0882 0.3191 0.030 Uiso 1 1 calc R U . . .
C231 C 0.3163(5) -0.0385(4) -0.0100(3) 0.0405(12) Uani 1 1 d . . . . .
C232 C 0.6072(5) -0.0873(3) 0.2514(3) 0.0466(14) Uani 1 1 d D . . . .
B200 B 0.4868(4) 0.2382(3) 0.2767(3) 0.0194(9) Uani 1 1 d . . . . .

loop_
_atom_site_aniso_label
_atom_site_aniso_U_11
_atom_site_aniso_U_22
_atom_site_aniso_U_33
_atom_site_aniso_U_23
_atom_site_aniso_U_13
_atom_site_aniso_U_12
Ir1 0.04248(12) 0.02925(11) 0.02770(11) 0.01227(7) 0.01387(8) 0.01362(8)
N1 0.035(2) 0.036(2) 0.035(2) 0.0153(18) 0.0148(18) 0.0116(18)
N2 0.037(2) 0.029(2) 0.035(2) 0.0123(17) 0.0174(18) 0.0105(17)
N3 0.047(2) 0.032(2) 0.029(2) 0.0141(17) 0.0075(19) 0.0037(18)
C1 0.125(6) 0.029(3) 0.035(3) 0.005(2) 0.029(4) 0.018(3)
C2 0.069(4) 0.047(3) 0.033(3) 0.013(3) -0.010(3) -0.005(3)
C3 0.077(5) 0.059(4) 0.047(4) 0.026(3) -0.008(3) 0.005(3)
C4 0.059(4) 0.057(4) 0.059(4) 0.037(3) 0.013(3) 0.023(3)
C5 0.053(3) 0.034(3) 0.043(3) 0.022(2) 0.019(3) 0.011(2)
C6 0.047(3) 0.065(4) 0.039(3) 0.025(3) 0.024(3) 0.016(3)
C7 0.078(5) 0.098(6) 0.047(4) 0.025(4) 0.036(4) 0.038(4)
C8 0.151(8) 0.075(5) 0.049(4) 0.020(4) 0.054(5) 0.058(5)
C9 0.0296(9) 0.0297(9) 0.0296(9) 0.0087(3) 0.0111(3) 0.0076(3)
C10 0.057(4) 0.043(3) 0.041(3) 0.000(2) 0.026(3) 0.014(3)
C11 0.052(3) 0.044(3) 0.031(3) -0.003(2) 0.017(3) 0.004(3)
C12 0.032(2) 0.032(3) 0.046(3) 0.014(2) 0.011(2) 0.011(2)
C13 0.037(3) 0.037(3) 0.053(3) 0.012(2) 0.010(2) 0.016(2)
C14 0.041(3) 0.042(3) 0.061(4) 0.022(3) 0.022(3) 0.010(2)
C15 0.046(3) 0.049(3) 0.052(4) 0.016(3) 0.004(3) 0.012(3)
C16 0.032(3) 0.055(3) 0.041(3) 0.020(3) 0.016(2) 0.014(2)
C17 0.033(3) 0.046(3) 0.032(3) 0.012(2) 0.003(2) -0.004(2)
C18 0.043(3) 0.066(4) 0.033(3) 0.020(3) 0.005(2) -0.010(3)
C19 0.077(5) 0.052(4) 0.039(3) 0.019(3) 0.002(3) -0.019(3)
C20 0.097(5) 0.038(3) 0.040(3) 0.020(3) 0.005(4) -0.002(3)
C21 0.071(4) 0.030(3) 0.034(3) 0.014(2) 0.008(3) 0.011(3)
F1 0.100(4) 0.084(3) 0.118(5) 0.064(3) 0.080(3) 0.073(3)
F2 0.146(6) 0.059(4) 0.084(4) -0.015(3) 0.009(4) 0.067(4)
F3 0.115(5) 0.080(4) 0.077(4) 0.058(3) 0.059(4) 0.075(4)
F4 0.091(3) 0.077(3) 0.0275(18) 0.0046(16) 0.0286(19) -0.009(2)
F5 0.063(2) 0.0442(17) 0.0507(19) 0.0248(15) 0.0337(17) 0.0074(15)
F6 0.124(3) 0.068(2) 0.096(3) 0.056(2) 0.093(3) 0.061(2)
F7 0.049(2) 0.096(3) 0.075(3) -0.044(2) 0.038(2) -0.011(2)
F8 0.139(4) 0.043(2) 0.097(3) 0.001(2) 0.054(3) 0.032(2)
F9 0.057(2) 0.086(3) 0.042(2) -0.0276(19) 0.0083(17) 0.000(2)
F10 0.0395(18) 0.071(2) 0.088(3) 0.031(2) 0.0317(19) 0.0328(17)
F11 0.046(2) 0.111(3) 0.107(3) 0.067(3) 0.053(2) 0.038(2)
F12 0.0320(18) 0.132(4) 0.064(3) -0.007(2) -0.0079(17) 0.035(2)
F13 0.0251(17) 0.162(4) 0.054(2) 0.037(3) 0.0052(16) -0.017(2)
F14 0.050(2) 0.092(3) 0.080(3) 0.020(2) -0.012(2) 0.035(2)
F15 0.0324(17) 0.110(3) 0.0335(18) -0.0060(19) -0.0006(14) 0.0059(18)
F16 0.087(5) 0.071(5) 0.024(3) 0.002(3) 0.011(3) -0.013(4)
F17 0.123(7) 0.093(5) 0.040(3) 0.040(3) 0.032(4) 0.058(5)
F18 0.037(3) 0.170(8) 0.043(4) 0.033(5) 0.027(3) 0.012(4)
F19 0.042(2) 0.131(4) 0.058(3) 0.022(3) -0.0117(18) -0.018(2)
F20 0.083(3) 0.055(2) 0.0274(17) 0.0093(15) 0.0050(16) 0.0209(18)
F21 0.133(4) 0.063(2) 0.038(2) -0.0171(17) -0.013(2) 0.058(3)
F22 0.082(5) 0.055(4) 0.077(5) 0.017(4) -0.022(4) 0.038(4)
F23 0.130(6) 0.074(5) 0.115(7) 0.075(5) 0.028(5) 0.038(5)
F24 0.143(7) 0.113(7) 0.057(4) 0.027(4) 0.032(5) 0.110(6)
F101 0.117(12) 0.053(9) 0.081(11) 0.036(8) 0.045(9) 0.057(9)
F102 0.099(11) 0.091(11) 0.102(12) 0.036(10) 0.038(10) 0.068(9)
F103 0.108(11) 0.061(10) 0.080(10) 0.027(8) 0.053(9) 0.066(9)
F116 0.110(8) 0.059(5) 0.039(5) 0.028(4) 0.034(5) -0.010(6)
F117 0.100(8) 0.087(7) 0.038(5) 0.027(5) 0.045(5) 0.059(6)
F118 0.028(4) 0.153(10) 0.023(4) 0.035(6) 0.011(3) 0.013(5)
F122 0.118(9) 0.028(5) 0.093(9) 0.016(5) -0.026(7) 0.030(5)
F123 0.062(6) 0.091(8) 0.119(9) 0.061(7) 0.023(6) 0.051(5)
F124 0.142(10) 0.083(7) 0.049(6) 0.035(5) 0.022(6) 0.081(7)
C201 0.0184(19) 0.0211(19) 0.019(2) 0.0060(15) 0.0043(16) 0.0043(15)
C202 0.033(2) 0.025(2) 0.022(2) 0.0087(17) 0.0106(18) 0.0121(18)
C203 0.040(3) 0.028(2) 0.029(2) 0.0120(19) 0.011(2) 0.016(2)
C204 0.051(3) 0.025(2) 0.028(2) 0.0135(19) 0.015(2) 0.010(2)
C205 0.041(3) 0.023(2) 0.025(2) 0.0103(17) 0.015(2) 0.0071(19)
C206 0.029(2) 0.021(2) 0.024(2) 0.0078(16) 0.0116(18) 0.0060(17)
C207 0.082(4) 0.039(3) 0.044(3) 0.023(3) 0.030(3) 0.038(3)
C208 0.062(3) 0.033(3) 0.039(3) 0.015(2) 0.031(3) 0.011(2)
C209 0.0186(19) 0.023(2) 0.022(2) 0.0119(16) 0.0066(16) 0.0056(16)
C210 0.023(2) 0.025(2) 0.026(2) 0.0079(17) 0.0117(17) 0.0068(17)
C211 0.028(2) 0.028(2) 0.027(2) 0.0033(18) 0.0131(19) 0.0027(18)
C212 0.020(2) 0.040(3) 0.030(3) 0.006(2) 0.0041(19) -0.0013(19)
C213 0.020(2) 0.037(2) 0.029(2) 0.0121(19) 0.0097(18) 0.0084(18)
C214 0.025(2) 0.026(2) 0.024(2) 0.0096(17) 0.0117(18) 0.0098(17)
C215 0.040(3) 0.043(3) 0.045(3) -0.010(2) 0.019(3) -0.002(2)
C216 0.026(2) 0.057(3) 0.044(3) 0.012(3) 0.010(2) 0.013(2)
C217 0.023(2) 0.0191(19) 0.023(2) 0.0076(16) 0.0076(17) 0.0080(16)
C218 0.024(2) 0.033(2) 0.020(2) 0.0090(17) 0.0071(17) 0.0099(18)
C219 0.018(2) 0.036(2) 0.027(2) 0.0087(19) 0.0050(18) 0.0063(18)
C220 0.019(2) 0.032(2) 0.029(2) 0.0070(18) 0.0105(18) 0.0055(17)
C221 0.027(2) 0.023(2) 0.023(2) 0.0082(17) 0.0104(18) 0.0088(17)
C222 0.0180(19) 0.022(2) 0.024(2) 0.0101(16) 0.0063(16) 0.0063(16)
C223 0.022(2) 0.069(4) 0.034(3) 0.013(3) 0.006(2) 0.010(2)
C224 0.030(2) 0.047(3) 0.030(3) 0.017(2) 0.015(2) 0.013(2)
C225 0.022(2) 0.024(2) 0.020(2) 0.0086(16) 0.0106(17) 0.0059(16)
C226 0.022(2) 0.021(2) 0.026(2) 0.0083(17) 0.0068(17) 0.0072(16)
C227 0.028(2) 0.028(2) 0.025(2) 0.0048(18) 0.0084(19) 0.0034(18)
C228 0.037(2) 0.022(2) 0.032(2) 0.0036(18) 0.013(2) 0.0116(19)
C229 0.038(3) 0.027(2) 0.034(3) 0.0161(19) 0.017(2) 0.0175(19)
C230 0.033(2) 0.025(2) 0.021(2) 0.0102(17) 0.0105(18) 0.0103(18)
C231 0.040(3) 0.035(3) 0.035(3) 0.003(2) 0.003(2) 0.010(2)
C232 0.068(4) 0.036(3) 0.038(3) 0.013(2) 0.013(3) 0.030(3)
B200 0.021(2) 0.020(2) 0.019(2) 0.0077(17) 0.0078(18) 0.0063(17)

loop_
_atom_type_symbol
_atom_type_description
_atom_type_scat_dispersion_real
_atom_type_scat_dispersion_imag
_atom_type_scat_source
C C 0.0033 0.0016 'International Tables Vol C Tables 4.2.6.8 and 6.1.1.4'
H H 0.0000 0.0000 'International Tables Vol C Tables 4.2.6.8 and 6.1.1.4'
B B 0.0013 0.0007 'International Tables Vol C Tables 4.2.6.8 and 6.1.1.4'
F F 0.0171 0.0103 'International Tables Vol C Tables 4.2.6.8 and 6.1.1.4'
Ir Ir -1.4442 7.9887 'International Tables Vol C Tables 4.2.6.8 and 6.1.1.4'
N N 0.0061 0.0033 'International Tables Vol C Tables 4.2.6.8 and 6.1.1.4'

loop_
_exptl_crystal_face_index_h
_exptl_crystal_face_index_k
_exptl_crystal_face_index_l
_exptl_crystal_face_perp_dist
_exptl_oxdiff_crystal_face_indexfrac_h
_exptl_oxdiff_crystal_face_indexfrac_k
_exptl_oxdiff_crystal_face_indexfrac_l
_exptl_oxdiff_crystal_face_x
_exptl_oxdiff_crystal_face_y
_exptl_oxdiff_crystal_face_z
1 -1 -1 0.1026 0.9985 -0.9983 -0.9982 -0.0422 0.0440 0.0509
13 11 -9 0.1576 12.9767 10.9755 -8.9796 0.3887 -0.3041 0.8845
-16 7 0 0.0859 -15.9751 6.9883 -0.0015 -0.2948 -0.5806 -0.7406
-16 -2 15 0.1710 -15.9728 -1.9918 14.9695 0.0575 -0.0188 -1.0033
3 17 3 0.1368 2.9928 16.9668 2.9977 0.7682 -0.5606 0.3092
-1 -19 0 0.1014 -0.9955 -18.9627 -0.0032 -0.6393 0.7193 -0.2617
16 2 -14 0.1411 15.9728 1.9919 -13.9713 -0.0148 0.0329 0.9924
0 18 -16 0.0706 -0.0038 17.9623 -15.9677 -0.1074 -0.9258 0.3734
4 -5 20 0.0787 3.9956 -4.9877 19.9631 0.8229 0.5542 -0.0682
-1 1 0 0.0636 -0.9985 0.9982 0.0000 -0.0005 -0.0582 -0.0401
-1 1 -22 0.0923 -1.0000 0.9948 -21.9596 -0.9388 -0.3691 0.1990

loop_
_geom_angle_atom_site_label_1
_geom_angle_atom_site_label_2
_geom_angle_atom_site_label_3
_geom_angle
N3 Ir1 C1 92.8(2)
N3 Ir1 C2 91.3(2)
N3 Ir1 C5 154.9(2)
N3 Ir1 C6 166.8(2)
C1 Ir1 C2 38.2(3)
C5 Ir1 C1 96.1(2)
C5 Ir1 C2 81.5(2)
C5 Ir1 C6 38.0(2)
C6 Ir1 C1 80.1(3)
C6 Ir1 C2 89.9(2)
C9 Ir1 N3 81.23(15)
C9 Ir1 C1 170.4(2)
C9 Ir1 C2 148.6(2)
C9 Ir1 C5 92.43(18)
C9 Ir1 C6 104.18(19)
C9 N1 C10 114.2(4)
C9 N1 C16 121.5(4)
C10 N1 C16 123.2(4)
C9 N2 C11 112.9(4)
C9 N2 C12 125.7(4)
C11 N2 C12 121.4(4)
C17 N3 Ir1 118.1(3)
C21 N3 Ir1 123.5(4)
C21 N3 C17 118.3(5)
C2 C1 Ir1 71.1(3)
C2 C1 C8 126.3(6)
C8 C1 Ir1 109.5(5)
C1 C2 Ir1 70.6(3)
C1 C2 C3 121.0(7)
C3 C2 Ir1 111.7(4)
C4 C3 C2 114.4(5)
C3 C4 C5 113.8(5)
C4 C5 Ir1 109.9(4)
C6 C5 Ir1 71.3(3)
C6 C5 C4 124.5(5)
C5 C6 Ir1 70.6(3)
C5 C6 C7 123.7(6)
C7 C6 Ir1 114.3(5)
C8 C7 C6 112.6(6)
C7 C8 C1 114.5(6)
N1 C9 Ir1 114.3(2)
N2 C9 Ir1 144.0(3)
N2 C9 N1 101.6(3)
C11 C10 N1 104.6(4)
C10 C11 N2 106.6(4)
N2 C12 C13 107.8(4)
N2 C12 C14 109.0(4)
N2 C12 C15 110.0(4)
C14 C12 C13 112.4(5)
C15 C12 C13 107.6(4)
C15 C12 C14 110.0(5)
N1 C16 C17 107.5(4)
N3 C17 C16 115.6(4)
N3 C17 C18 121.1(6)
C18 C17 C16 123.2(6)
C19 C18 C17 119.5(7)
C20 C19 C18 119.6(6)
C19 C20 C21 119.3(6)
N3 C21 C20 122.1(6)
C202 C201 C206 115.9(4)
C202 C201 B200 123.1(4)
C206 C201 B200 120.7(4)
C203 C202 C201 122.0(4)
C202 C203 C207 119.0(4)
C204 C203 C202 121.1(4)
C204 C203 C207 119.8(4)
C203 C204 C205 118.2(4)
C204 C205 C206 121.0(4)
C204 C205 C208 118.5(4)
C206 C205 C208 120.5(4)
C205 C206 C201 121.8(4)
F1 C207 F3 104.9(4)
F1 C207 C203 112.7(4)
F2 C207 F1 106.9(5)
F2 C207 F3 107.2(4)
F2 C207 C203 111.7(4)
F3 C207 C203 112.9(4)
F101 C207 F102 106.8(7)
F101 C207 F103 106.0(7)
F101 C207 C203 112.8(6)
F102 C207 F103 105.8(7)
F102 C207 C203 112.7(6)
F103 C207 C203 112.2(6)
F4 C208 C205 111.4(5)
F5 C208 F4 105.1(4)
F5 C208 C205 111.9(4)
F6 C208 F4 107.6(5)
F6 C208 F5 106.5(5)
F6 C208 C205 113.8(4)
C210 C209 B200 120.1(4)
C214 C209 C210 115.3(4)
C214 C209 B200 124.3(4)
C211 C210 C209 122.5(4)
C210 C211 C215 119.1(4)
C212 C211 C210 120.8(4)
C212 C211 C215 120.1(4)
C213 C212 C211 118.1(4)
C212 C213 C214 121.2(4)
C212 C213 C216 120.3(4)
C214 C213 C216 118.5(4)
C213 C214 C209 122.0(4)
F7 C215 F8 106.2(5)
F7 C215 C211 113.2(4)
F8 C215 C211 110.9(5)
F9 C215 F7 107.5(5)
F9 C215 F8 104.5(5)
F9 C215 C211 113.8(5)
F10 C216 C213 112.0(4)
F11 C216 F10 105.0(5)
F11 C216 C213 112.6(5)
F12 C216 F10 105.1(5)
F12 C216 F11 108.2(5)
F12 C216 C213 113.4(5)
C218 C217 B200 119.7(4)
C222 C217 C218 115.8(4)
C222 C217 B200 124.4(4)
C219 C218 C217 122.3(4)
C218 C219 C223 118.7(4)
C220 C219 C218 120.8(4)
C220 C219 C223 120.4(4)
C219 C220 C221 118.0(4)
C220 C221 C222 120.8(4)
C220 C221 C224 119.5(3)
C222 C221 C224 119.7(4)
C217 C222 C221 122.3(4)
F13 C223 F14 106.9(5)
F13 C223 F15 106.5(5)
F13 C223 C219 113.4(5)
F14 C223 C219 111.9(5)
F15 C223 F14 104.9(5)
F15 C223 C219 112.5(4)
F16 C224 F17 102.0(5)
F16 C224 C221 112.9(4)
F17 C224 C221 112.2(4)
F18 C224 F16 106.5(5)
F18 C224 F17 105.8(5)
F18 C224 C221 116.1(4)
F116 C224 F117 101.8(5)
F116 C224 C221 112.3(4)
F117 C224 C221 111.6(4)
F118 C224 F116 107.2(5)
F118 C224 F117 105.5(5)
F118 C224 C221 117.1(4)
C226 C225 B200 120.6(4)
C230 C225 C226 115.3(4)
C230 C225 B200 123.9(4)
C227 C226 C225 122.4(4)
C226 C227 C231 118.8(4)
C228 C227 C226 120.9(4)
C228 C227 C231 120.4(4)
C227 C228 C229 118.1(4)
C228 C229 C230 121.0(4)
C228 C229 C232 118.8(4)
C230 C229 C232 120.2(4)
C229 C230 C225 122.2(4)
F19 C231 F20 104.5(5)
F19 C231 F21 109.0(5)
F19 C231 C227 111.7(5)
F20 C231 C227 112.5(4)
F21 C231 F20 105.6(5)
F21 C231 C227 112.9(4)
F22 C232 F23 105.2(5)
F22 C232 F24 107.2(5)
F22 C232 C229 115.6(4)
F23 C232 C229 111.7(5)
F24 C232 F23 103.2(5)
F24 C232 C229 112.9(4)
F122 C232 F123 105.0(6)
F122 C232 F124 106.9(6)
F122 C232 C229 116.1(5)
F123 C232 C229 111.4(5)
F124 C232 F123 103.7(6)
F124 C232 C229 112.8(5)
C201 B200 C209 103.9(3)
C201 B200 C217 111.5(3)
C201 B200 C225 111.3(3)
C209 B200 C217 111.6(3)
C209 B200 C225 113.9(3)
C225 B200 C217 104.8(3)

loop_
_geom_bond_atom_site_label_1
_geom_bond_atom_site_label_2
_geom_bond_distance
Ir1 N3 2.102(4)
Ir1 C1 2.158(6)
Ir1 C2 2.164(6)
Ir1 C5 2.139(5)
Ir1 C6 2.149(5)
Ir1 C9 2.012(3)
N1 C9 1.3523(10)
N1 C10 1.394(6)
N1 C16 1.485(6)
N2 C9 1.3518(10)
N2 C11 1.395(6)
N2 C12 1.505(6)
N3 C17 1.352(7)
N3 C21 1.350(7)
C1 C2 1.415(10)
C1 C8 1.528(11)
C2 C3 1.515(9)
C3 C4 1.480(9)
C4 C5 1.523(8)
C5 C6 1.398(8)
C6 C7 1.509(9)
C7 C8 1.467(11)
C10 C11 1.344(8)
C12 C13 1.532(7)
C12 C14 1.525(7)
C12 C15 1.515(8)
C16 C17 1.508(8)
C17 C18 1.384(7)
C18 C19 1.374(10)
C19 C20 1.355(11)
C20 C21 1.377(9)
F1 C207 1.322(6)
F2 C207 1.315(6)
F3 C207 1.327(5)
F4 C208 1.338(7)
F5 C208 1.338(6)
F6 C208 1.316(7)
F7 C215 1.320(6)
F8 C215 1.332(8)
F9 C215 1.317(7)
F10 C216 1.348(7)
F11 C216 1.321(7)
F12 C216 1.319(7)
F13 C223 1.318(6)
F14 C223 1.331(7)
F15 C223 1.325(6)
F16 C224 1.323(5)
F17 C224 1.336(5)
F18 C224 1.280(5)
F19 C231 1.310(7)
F20 C231 1.325(6)
F21 C231 1.317(6)
F22 C232 1.293(6)
F23 C232 1.330(6)
F24 C232 1.311(6)
F101 C207 1.319(7)
F102 C207 1.320(7)
F103 C207 1.325(7)
F116 C224 1.321(6)
F117 C224 1.339(6)
F118 C224 1.276(6)
F122 C232 1.282(6)
F123 C232 1.338(6)
F124 C232 1.308(6)
C201 C202 1.393(6)
C201 C206 1.409(6)
C201 B200 1.636(6)
C202 C203 1.389(6)
C203 C204 1.378(7)
C203 C207 1.505(7)
C204 C205 1.384(7)
C205 C206 1.386(6)
C205 C208 1.500(6)
C209 C210 1.404(6)
C209 C214 1.398(6)
C209 B200 1.639(6)
C210 C211 1.386(6)
C211 C212 1.382(7)
C211 C215 1.494(7)
C212 C213 1.377(7)
C213 C214 1.394(6)
C213 C216 1.498(7)
C217 C218 1.395(6)
C217 C222 1.391(6)
C217 B200 1.644(6)
C218 C219 1.391(6)
C219 C220 1.378(6)
C219 C223 1.498(6)
C220 C221 1.384(6)
C221 C222 1.391(5)
C221 C224 1.485(6)
C225 C226 1.403(6)
C225 C230 1.397(6)
C225 B200 1.642(6)
C226 C227 1.387(6)
C227 C228 1.375(7)
C227 C231 1.505(7)
C228 C229 1.384(6)
C229 C230 1.387(6)
C229 C232 1.488(7)
